data_7720789
loop_
_publ_author_name
'Suwa, Keisuke'
'Ito, Shunichiro'
'Tanaka, Kazuo'

_publ_section_title
;
 Phosphorescence properties of boron &#x3b2;-diketiminate complexes
 modulated by spiro structures.
;
_journal_issue 15
_journal_name_full 'Dalton transactions (Cambridge, England : 2003)'
_journal_page_first 6035
_journal_page_last 6043
_journal_paper_doi 10.1039/d6dt00417b
_journal_volume 55
_journal_year 2026
_chemical_formula_moiety 'C39 H37 B N2 O2'
_chemical_formula_sum 'C39 H37 B N2 O2'
_chemical_formula_weight 576.51
_space_group_crystal_system monoclinic
_space_group_IT_number 14
_space_group_name_Hall '-P 2ybc'
_space_group_name_H-M_alt 'P 1 21/c 1'
_atom_sites_solution_hydrogens geom
_atom_sites_solution_primary dual
_audit_creation_date 2026-02-07
_audit_creation_method
;
Olex2 1.5
(compiled 2025.07.13 svn.rb7424aed for OlexSys, GUI svn.r7314)
;
_audit_update_record
;
2026-02-07 deposited with the CCDC.	2026-03-17 downloaded from the CCDC.
;
_cell_angle_alpha 90
_cell_angle_beta 102.955(3)
_cell_angle_gamma 90
_cell_formula_units_Z 4
_cell_length_a 8.4123(17)
_cell_length_b 20.137(4)
_cell_length_c 18.880(4)
_cell_measurement_reflns_used 9487
_cell_measurement_temperature 150
_cell_measurement_theta_max 27.5
_cell_measurement_theta_min 3.1
_cell_volume 3116.8(11)
_computing_cell_refinement
;
CrystalClear-SM Expert 2.1 b46 (Rigaku, 2016)
;
_computing_data_collection
;
CrystalClear-SM Expert 2.1 b46 (Rigaku, 2016)
;
_computing_data_reduction
;
CrystalClear-SM Expert 2.1 b46 (Rigaku, 2016)
;
_computing_molecular_graphics 'Olex2 1.5 (Dolomanov et al., 2009)'
_computing_publication_material 'Olex2 1.5 (Dolomanov et al., 2009)'
_computing_structure_refinement 'SHELXL 2019/3 (Sheldrick, 2015)'
_computing_structure_solution 'SHELXT 2018/2 (Sheldrick, 2018)'
_diffrn_ambient_temperature 150
_diffrn_detector_area_resol_mean 28.5714
_diffrn_measured_fraction_theta_full 0.997
_diffrn_measured_fraction_theta_max 0.996
_diffrn_measurement_details
;
scan:
	Number of images: 360
	           Slice: -110.0000 - 70.0000
	     Image width: 0.5000
	        Exp time: 8.0000
	   Rotation axis: Omega
	           Omega: 0.0000
	             Chi: 45.0000
	             Phi: 0.0000
	             XTD: 44.9700
	          2theta: -20.0146
scan:
	Number of images: 360
	           Slice: -110.0000 - 70.0000
	     Image width: 0.5000
	        Exp time: 8.0000
	   Rotation axis: Omega
	           Omega: 0.0000
	             Chi: 45.0000
	             Phi: 90.0000
	             XTD: 44.9700
	          2theta: -20.0146
;
_diffrn_measurement_device
;
AFC10: Fixed Chi 2 circle
;
_diffrn_measurement_device_type
;
Rigaku Saturn724+ (4x4 bin mode)
;
_diffrn_measurement_method 'profile data from \w-scans'
_diffrn_measurement_specimen_support Fiber
_diffrn_radiation_type MoK\a
_diffrn_radiation_wavelength 0.71075
_diffrn_reflns_av_R_equivalents 0.0403
_diffrn_reflns_av_unetI/netI 0.0396
_diffrn_reflns_Laue_measured_fraction_full 0.997
_diffrn_reflns_Laue_measured_fraction_max 0.996
_diffrn_reflns_limit_h_max 10
_diffrn_reflns_limit_h_min -9
_diffrn_reflns_limit_k_max 26
_diffrn_reflns_limit_k_min -22
_diffrn_reflns_limit_l_max 24
_diffrn_reflns_limit_l_min -24
_diffrn_reflns_number 24961
_diffrn_reflns_point_group_measured_fraction_full 0.997
_diffrn_reflns_point_group_measured_fraction_max 0.996
_diffrn_reflns_theta_full 25.242
_diffrn_reflns_theta_max 27.478
_diffrn_reflns_theta_min 3.104
_diffrn_source_current 24.0
_diffrn_source_power 1.2
_diffrn_source_voltage 50.0
_exptl_absorpt_coefficient_mu 0.075
_exptl_absorpt_correction_T_max 1.000
_exptl_absorpt_correction_T_min 0.881
_exptl_absorpt_correction_type multi-scan
_exptl_absorpt_process_details '(REQAB; Rigaku, 1998)'
_exptl_crystal_colour Yellow
_exptl_crystal_density_diffrn 1.229
_exptl_crystal_description Prism
_exptl_crystal_F_000 1224
_exptl_crystal_preparation Fiber
_exptl_crystal_size_max 0.34
_exptl_crystal_size_mid 0.22
_exptl_crystal_size_min 0.16
_refine_diff_density_max 0.218
_refine_diff_density_min -0.200
_refine_diff_density_rms 0.036
_refine_ls_extinction_method none
_refine_ls_goodness_of_fit_ref 1.068
_refine_ls_hydrogen_treatment constr
_refine_ls_matrix_type full
_refine_ls_number_parameters 403
_refine_ls_number_reflns 7110
_refine_ls_number_restraints 0
_refine_ls_restrained_S_all 1.068
_refine_ls_R_factor_all 0.0517
_refine_ls_R_factor_gt 0.0413
_refine_ls_shift/su_max 0.001
_refine_ls_shift/su_mean 0.000
_refine_ls_structure_factor_coef Fsqd
_refine_ls_weighting_details 'w=1/[\s^2^(Fo^2^)+(0.0579P)^2^+0.0136P] where P=(Fo^2^+2Fc^2^)/3'
_refine_ls_weighting_scheme calc
_refine_ls_wR_factor_gt 0.1033
_refine_ls_wR_factor_ref 0.1101
_reflns_Friedel_coverage 0.000
_reflns_number_gt 5752
_reflns_number_total 7110
_reflns_threshold_expression 'I > 2\s(I)'
_cod_data_source_file d6dt00417b2.cif
_cod_data_source_block Mes_cath
_cod_depositor_comments
;
The following automatic conversions were performed:

data item '_exptl_absorpt_correction_type' value 'Multi-scan' was
changed to 'multi-scan' in accordance with the
/home/data/users/saulius/crontab/automatic-downloads/rss-feeds/RSC/lib/dictionaries/cif_core.dic
dictionary named 'cif_core.dic' version 2.4.2 last updated on
2011-04-26.

Automatic conversion script
Id: cif_fix_values 8170 2020-07-09 18:12:32Z antanas 

 Adding full bibliography for 7720785--7720789.cif.
;
_cod_original_cell_volume 3116.7(11)
_cod_database_code 7720789
_shelx_shelxl_version_number 2019/3
_shelx_space_group_comment
;
The symmetry employed for this shelxl refinement is uniquely defined
by the following loop, which should always be used as a source of
symmetry information in preference to the above space-group names.
They are only intended as comments.
;
_shelx_estimated_absorpt_t_max 0.988
_shelx_estimated_absorpt_t_min 0.975
_olex2_refinement_description
;
1. Fixed Uiso
 At 1.2 times of:
  All C(H) groups
 At 1.5 times of:
  All C(H,H,H) groups
2.a Aromatic/amide H refined with riding coordinates:
 C2(H2), C38(H38), C15(H15), C29(H29), C11(H11), C27(H27), C14(H14), C18(H18),
 C5(H5), C35(H35), C37(H37), C9(H9), C13(H13), C20(H20), C12(H12), C6(H6),
 C36(H36), C8(H8), C7(H7)
2.b Idealised Me refined as rotating group:
 C33(H33A,H33B,H33C), C22(H22A,H22B,H22C), C31(H31A,H31B,H31C), C32(H32A,H32B,
 H32C), C24(H24A,H24B,H24C), C23(H23A,H23B,H23C)
;
_olex2_submission_special_instructions 'No special instructions were received'

loop_
_space_group_symop_operation_xyz
'x, y, z'
'-x, y+1/2, -z+1/2'
'-x, -y, -z'
'x, -y-1/2, z-1/2'

loop_
_atom_site_label
_atom_site_type_symbol
_atom_site_fract_x
_atom_site_fract_y
_atom_site_fract_z
_atom_site_U_iso_or_equiv
_atom_site_adp_type
_atom_site_occupancy
_atom_site_site_symmetry_order
_atom_site_calc_flag
_atom_site_refinement_flags_posn
_atom_site_refinement_flags_adp
_atom_site_refinement_flags_occupancy
_atom_site_disorder_assembly
_atom_site_disorder_group
O2 O 0.54282(9) 0.75435(3) 0.65639(4) 0.02459(18) Uani 1 1 d . . . . .
O1 O 0.74785(9) 0.69678(4) 0.61573(4) 0.02672(19) Uani 1 1 d . . . . .
N1 N 0.66667(11) 0.65415(4) 0.72590(5) 0.0237(2) Uani 1 1 d . . . . .
N2 N 0.82374(11) 0.76172(4) 0.73208(5) 0.0233(2) Uani 1 1 d . . . . .
C3 C 0.90456(13) 0.74466(5) 0.79891(6) 0.0240(2) Uani 1 1 d . . . . .
C39 C 0.51875(14) 0.75847(5) 0.58253(6) 0.0237(2) Uani 1 1 d . . . . .
C16 C 0.53381(14) 0.61151(5) 0.69003(6) 0.0241(2) Uani 1 1 d . . . . .
C25 C 0.83052(13) 0.82927(5) 0.70532(6) 0.0229(2) Uani 1 1 d . . . . .
C30 C 0.73855(13) 0.87823(5) 0.73106(6) 0.0251(2) Uani 1 1 d . . . . .
C1 C 0.75204(14) 0.64052(5) 0.79304(6) 0.0246(2) Uani 1 1 d . . . . .
C10 C 1.02290(13) 0.79034(5) 0.84589(6) 0.0244(2) Uani 1 1 d . . . . .
C34 C 0.63824(14) 0.72285(5) 0.55840(6) 0.0256(2) Uani 1 1 d . . . . .
C17 C 0.37943(14) 0.62058(5) 0.70490(6) 0.0255(2) Uani 1 1 d . . . . .
C4 C 0.71557(13) 0.58128(5) 0.83438(6) 0.0265(2) Uani 1 1 d . . . . .
C2 C 0.87413(14) 0.68350(5) 0.82788(6) 0.0275(3) Uani 1 1 d . . . . .
H2 H 0.939847 0.670589 0.873531 0.033 Uiso 1 1 calc R U . . .
C38 C 0.39842(15) 0.79194(6) 0.53473(6) 0.0292(3) Uani 1 1 d . . . . .
H38 H 0.317930 0.816926 0.551181 0.035 Uiso 1 1 calc R U . . .
C26 C 0.91951(14) 0.84382(5) 0.65330(6) 0.0268(2) Uani 1 1 d . . . . .
C15 C 1.01780(14) 0.79593(5) 0.91898(6) 0.0290(3) Uani 1 1 d . . . . .
H15 H 0.939945 0.770937 0.937259 0.035 Uiso 1 1 calc R U . . .
C29 C 0.74227(14) 0.94230(5) 0.70488(6) 0.0286(3) Uani 1 1 d . . . . .
H29 H 0.682484 0.976021 0.722669 0.034 Uiso 1 1 calc R U . . .
C28 C 0.83095(15) 0.95896(6) 0.65324(7) 0.0311(3) Uani 1 1 d . . . . .
C11 C 1.14066(14) 0.82635(5) 0.82068(7) 0.0278(3) Uani 1 1 d . . . . .
H11 H 1.146988 0.822882 0.771200 0.033 Uiso 1 1 calc R U . . .
C33 C 0.63598(15) 0.86214(6) 0.78475(6) 0.0305(3) Uani 1 1 d . . . . .
H33A H 0.555773 0.827990 0.764295 0.046 Uiso 1 1 calc R U . . .
H33B H 0.579166 0.902281 0.794977 0.046 Uiso 1 1 calc R U . . .
H33C H 0.706259 0.845678 0.829915 0.046 Uiso 1 1 calc R U . . .
C27 C 0.91624(15) 0.90900(6) 0.62791(6) 0.0303(3) Uani 1 1 d . . . . .
H27 H 0.974908 0.919424 0.591825 0.036 Uiso 1 1 calc R U . . .
C14 C 1.12471(15) 0.83741(6) 0.96528(7) 0.0328(3) Uani 1 1 d . . . . .
H14 H 1.118932 0.841178 1.014802 0.039 Uiso 1 1 calc R U . . .
C18 C 0.25337(15) 0.57961(6) 0.67009(6) 0.0309(3) Uani 1 1 d . . . . .
H18 H 0.147895 0.585595 0.679385 0.037 Uiso 1 1 calc R U . . .
C5 C 0.71317(15) 0.51639(5) 0.80820(7) 0.0314(3) Uani 1 1 d . . . . .
H5 H 0.734518 0.508193 0.761660 0.038 Uiso 1 1 calc R U . . .
C35 C 0.63642(16) 0.71676(6) 0.48588(6) 0.0315(3) Uani 1 1 d . . . . .
H35 H 0.715134 0.690515 0.469652 0.038 Uiso 1 1 calc R U . . .
C21 C 0.56117(15) 0.56360(5) 0.64059(6) 0.0286(3) Uani 1 1 d . . . . .
C37 C 0.39900(16) 0.78778(6) 0.46053(7) 0.0348(3) Uani 1 1 d . . . . .
H37 H 0.318451 0.811002 0.426117 0.042 Uiso 1 1 calc R U . . .
C19 C 0.27627(16) 0.53012(6) 0.62209(6) 0.0337(3) Uani 1 1 d . . . . .
C9 C 0.68805(15) 0.59165(6) 0.90349(7) 0.0325(3) Uani 1 1 d . . . . .
H9 H 0.692412 0.635458 0.922518 0.039 Uiso 1 1 calc R U . . .
C13 C 1.23949(15) 0.87323(6) 0.93951(7) 0.0342(3) Uani 1 1 d . . . . .
H13 H 1.312295 0.902030 0.971055 0.041 Uiso 1 1 calc R U . . .
C20 C 0.42976(16) 0.52333(6) 0.60789(6) 0.0324(3) Uani 1 1 d . . . . .
H20 H 0.446530 0.490051 0.574650 0.039 Uiso 1 1 calc R U . . .
C22 C 0.34977(15) 0.67175(6) 0.75839(7) 0.0322(3) Uani 1 1 d . . . . .
H22A H 0.409907 0.659547 0.807333 0.048 Uiso 1 1 calc R U . . .
H22B H 0.232885 0.673864 0.757352 0.048 Uiso 1 1 calc R U . . .
H22C H 0.387185 0.715229 0.745392 0.048 Uiso 1 1 calc R U . . .
C12 C 1.24820(15) 0.86705(6) 0.86739(7) 0.0318(3) Uani 1 1 d . . . . .
H12 H 1.328832 0.891003 0.849892 0.038 Uiso 1 1 calc R U . . .
C6 C 0.67964(15) 0.46389(6) 0.85007(7) 0.0368(3) Uani 1 1 d . . . . .
H6 H 0.677644 0.419837 0.831871 0.044 Uiso 1 1 calc R U . . .
C31 C 1.02508(15) 0.79357(6) 0.62633(7) 0.0353(3) Uani 1 1 d . . . . .
H31A H 1.019442 0.750995 0.650802 0.053 Uiso 1 1 calc R U . . .
H31B H 1.138221 0.809258 0.636913 0.053 Uiso 1 1 calc R U . . .
H31C H 0.986168 0.787794 0.573749 0.053 Uiso 1 1 calc R U . . .
C36 C 0.51441(16) 0.75060(6) 0.43679(7) 0.0364(3) Uani 1 1 d . . . . .
H36 H 0.510912 0.747954 0.386220 0.044 Uiso 1 1 calc R U . . .
C32 C 0.83328(18) 1.02963(6) 0.62664(8) 0.0431(3) Uani 1 1 d . . . . .
H32A H 0.721158 1.044896 0.607766 0.065 Uiso 1 1 calc R U . . .
H32B H 0.893623 1.031585 0.587913 0.065 Uiso 1 1 calc R U . . .
H32C H 0.886551 1.058247 0.667000 0.065 Uiso 1 1 calc R U . . .
C8 C 0.65432(17) 0.53883(6) 0.94501(7) 0.0394(3) Uani 1 1 d . . . . .
H8 H 0.634838 0.546606 0.991969 0.047 Uiso 1 1 calc R U . . .
C24 C 0.72535(17) 0.55202(6) 0.62312(7) 0.0395(3) Uani 1 1 d . . . . .
H24A H 0.725411 0.570592 0.575146 0.059 Uiso 1 1 calc R U . . .
H24B H 0.747106 0.504210 0.622958 0.059 Uiso 1 1 calc R U . . .
H24C H 0.810206 0.573718 0.659894 0.059 Uiso 1 1 calc R U . . .
C7 C 0.64912(16) 0.47501(6) 0.91800(8) 0.0401(3) Uani 1 1 d . . . . .
H7 H 0.624620 0.438817 0.946036 0.048 Uiso 1 1 calc R U . . .
C23 C 0.13787(18) 0.48417(7) 0.58895(8) 0.0481(4) Uani 1 1 d . . . . .
H23A H 0.109708 0.456623 0.627150 0.072 Uiso 1 1 calc R U . . .
H23B H 0.171333 0.455573 0.552884 0.072 Uiso 1 1 calc R U . . .
H23C H 0.042692 0.510453 0.565302 0.072 Uiso 1 1 calc R U . . .
B1 B 0.69553(16) 0.71659(6) 0.68230(7) 0.0236(3) Uani 1 1 d . . . . .

loop_
_atom_site_aniso_label
_atom_site_aniso_U_11
_atom_site_aniso_U_22
_atom_site_aniso_U_33
_atom_site_aniso_U_23
_atom_site_aniso_U_13
_atom_site_aniso_U_12
O2 0.0259(4) 0.0247(4) 0.0236(4) 0.0000(3) 0.0063(3) 0.0005(3)
O1 0.0278(4) 0.0266(4) 0.0267(4) -0.0013(3) 0.0081(3) -0.0003(3)
N1 0.0250(5) 0.0213(5) 0.0247(5) -0.0012(4) 0.0058(4) -0.0019(4)
N2 0.0238(5) 0.0207(5) 0.0258(5) 0.0006(4) 0.0067(4) -0.0009(4)
C3 0.0208(5) 0.0239(6) 0.0279(6) -0.0006(4) 0.0066(5) 0.0022(4)
C39 0.0269(6) 0.0213(5) 0.0231(5) -0.0002(4) 0.0062(5) -0.0072(4)
C16 0.0286(6) 0.0201(5) 0.0231(5) 0.0019(4) 0.0047(5) -0.0037(4)
C25 0.0234(5) 0.0202(5) 0.0243(5) 0.0001(4) 0.0037(4) -0.0026(4)
C30 0.0237(6) 0.0252(6) 0.0254(6) -0.0033(4) 0.0035(5) -0.0023(4)
C1 0.0252(6) 0.0205(5) 0.0289(6) 0.0006(4) 0.0076(5) 0.0032(4)
C10 0.0219(6) 0.0212(5) 0.0291(6) -0.0005(4) 0.0036(5) 0.0027(4)
C34 0.0286(6) 0.0223(6) 0.0265(6) -0.0004(4) 0.0072(5) -0.0079(5)
C17 0.0283(6) 0.0243(6) 0.0229(6) 0.0052(4) 0.0039(5) -0.0007(5)
C4 0.0210(6) 0.0242(6) 0.0324(6) 0.0047(5) 0.0022(5) 0.0015(4)
C2 0.0250(6) 0.0258(6) 0.0294(6) 0.0031(5) 0.0012(5) 0.0013(5)
C38 0.0280(6) 0.0278(6) 0.0313(6) 0.0020(5) 0.0056(5) -0.0054(5)
C26 0.0242(6) 0.0296(6) 0.0268(6) -0.0017(5) 0.0065(5) -0.0048(5)
C15 0.0267(6) 0.0278(6) 0.0326(6) 0.0014(5) 0.0068(5) 0.0029(5)
C29 0.0278(6) 0.0230(6) 0.0329(6) -0.0022(5) 0.0018(5) 0.0004(5)
C28 0.0302(6) 0.0257(6) 0.0336(6) 0.0044(5) -0.0009(5) -0.0058(5)
C11 0.0263(6) 0.0248(6) 0.0318(6) -0.0011(5) 0.0057(5) 0.0004(5)
C33 0.0321(6) 0.0289(6) 0.0325(6) -0.0031(5) 0.0113(5) 0.0013(5)
C27 0.0290(6) 0.0343(6) 0.0279(6) 0.0040(5) 0.0066(5) -0.0082(5)
C14 0.0363(7) 0.0312(6) 0.0291(6) -0.0039(5) 0.0033(5) 0.0059(5)
C18 0.0274(6) 0.0331(6) 0.0298(6) 0.0058(5) 0.0012(5) -0.0031(5)
C5 0.0290(6) 0.0259(6) 0.0359(7) 0.0012(5) 0.0000(5) 0.0014(5)
C35 0.0378(7) 0.0297(6) 0.0301(6) -0.0036(5) 0.0144(5) -0.0092(5)
C21 0.0389(7) 0.0223(6) 0.0257(6) 0.0018(4) 0.0091(5) -0.0008(5)
C37 0.0372(7) 0.0348(7) 0.0297(6) 0.0076(5) 0.0017(5) -0.0089(5)
C19 0.0402(7) 0.0298(6) 0.0255(6) 0.0055(5) -0.0043(5) -0.0078(5)
C9 0.0340(7) 0.0269(6) 0.0371(7) 0.0047(5) 0.0092(5) 0.0040(5)
C13 0.0327(7) 0.0254(6) 0.0398(7) -0.0067(5) -0.0017(5) -0.0016(5)
C20 0.0495(8) 0.0233(6) 0.0228(6) -0.0018(4) 0.0045(5) -0.0027(5)
C22 0.0307(6) 0.0356(7) 0.0323(7) -0.0009(5) 0.0110(5) -0.0002(5)
C12 0.0273(6) 0.0247(6) 0.0420(7) -0.0012(5) 0.0050(5) -0.0028(5)
C6 0.0332(7) 0.0221(6) 0.0497(8) 0.0050(5) -0.0018(6) -0.0013(5)
C31 0.0321(7) 0.0383(7) 0.0402(7) -0.0039(6) 0.0183(6) -0.0037(5)
C36 0.0462(8) 0.0389(7) 0.0243(6) 0.0005(5) 0.0086(6) -0.0144(6)
C32 0.0470(8) 0.0293(7) 0.0493(8) 0.0088(6) 0.0031(7) -0.0082(6)
C8 0.0412(8) 0.0382(7) 0.0405(7) 0.0116(6) 0.0128(6) 0.0040(6)
C24 0.0490(8) 0.0276(7) 0.0475(8) -0.0064(6) 0.0224(7) 0.0004(6)
C7 0.0352(7) 0.0331(7) 0.0507(8) 0.0168(6) 0.0066(6) -0.0009(6)
C23 0.0477(9) 0.0451(8) 0.0418(8) -0.0018(6) -0.0106(7) -0.0128(7)
B1 0.0247(6) 0.0211(6) 0.0263(6) -0.0012(5) 0.0083(5) -0.0006(5)

loop_
_atom_type_symbol
_atom_type_description
_atom_type_scat_dispersion_real
_atom_type_scat_dispersion_imag
_atom_type_scat_source
C C 0.0033 0.0016 'International Tables Vol C Tables 4.2.6.8 and 6.1.1.4'
H H 0.0000 0.0000 'International Tables Vol C Tables 4.2.6.8 and 6.1.1.4'
B B 0.0013 0.0007 'International Tables Vol C Tables 4.2.6.8 and 6.1.1.4'
N N 0.0061 0.0033 'International Tables Vol C Tables 4.2.6.8 and 6.1.1.4'
O O 0.0106 0.0060 'International Tables Vol C Tables 4.2.6.8 and 6.1.1.4'

loop_
_geom_angle_atom_site_label_1
_geom_angle_atom_site_label_2
_geom_angle_atom_site_label_3
_geom_angle
_geom_angle_site_symmetry_1
_geom_angle_site_symmetry_3
_geom_angle_publ_flag
C39 O2 B1 106.73(8) . . ?
C34 O1 B1 107.14(9) . . ?
C16 N1 B1 115.32(9) . . ?
C1 N1 C16 120.97(9) . . ?
C1 N1 B1 123.67(9) . . ?
C3 N2 C25 121.07(9) . . ?
C3 N2 B1 123.87(9) . . ?
C25 N2 B1 114.32(9) . . ?
N2 C3 C10 122.19(9) . . ?
N2 C3 C2 119.86(10) . . ?
C2 C3 C10 117.90(10) . . ?
O2 C39 C34 110.50(10) . . ?
O2 C39 C38 128.30(10) . . ?
C38 C39 C34 121.20(11) . . ?
C17 C16 N1 118.74(9) . . ?
C21 C16 N1 119.71(10) . . ?
C21 C16 C17 121.54(10) . . ?
C30 C25 N2 117.89(9) . . ?
C26 C25 N2 120.66(9) . . ?
C26 C25 C30 121.38(10) . . ?
C25 C30 C33 121.64(10) . . ?
C29 C30 C25 118.17(10) . . ?
C29 C30 C33 120.19(10) . . ?
N1 C1 C4 121.95(10) . . ?
N1 C1 C2 120.21(10) . . ?
C2 C1 C4 117.78(10) . . ?
C15 C10 C3 118.25(10) . . ?
C11 C10 C3 123.21(10) . . ?
C11 C10 C15 118.52(10) . . ?
O1 C34 C39 110.42(10) . . ?
O1 C34 C35 127.87(11) . . ?
C35 C34 C39 121.71(11) . . ?
C16 C17 C22 121.69(10) . . ?
C18 C17 C16 118.16(10) . . ?
C18 C17 C22 120.13(10) . . ?
C5 C4 C1 123.42(10) . . ?
C9 C4 C1 117.83(10) . . ?
C9 C4 C5 118.71(10) . . ?
C3 C2 H2 118.5 . . ?
C1 C2 C3 123.04(11) . . ?
C1 C2 H2 118.5 . . ?
C39 C38 H38 121.3 . . ?
C39 C38 C37 117.36(11) . . ?
C37 C38 H38 121.3 . . ?
C25 C26 C27 117.88(10) . . ?
C25 C26 C31 123.17(10) . . ?
C27 C26 C31 118.87(10) . . ?
C10 C15 H15 119.6 . . ?
C14 C15 C10 120.89(11) . . ?
C14 C15 H15 119.6 . . ?
C30 C29 H29 118.9 . . ?
C30 C29 C28 122.14(11) . . ?
C28 C29 H29 118.9 . . ?
C29 C28 C32 120.50(11) . . ?
C27 C28 C29 117.86(10) . . ?
C27 C28 C32 121.63(11) . . ?
C10 C11 H11 119.9 . . ?
C12 C11 C10 120.26(11) . . ?
C12 C11 H11 119.9 . . ?
C30 C33 H33A 109.5 . . ?
C30 C33 H33B 109.5 . . ?
C30 C33 H33C 109.5 . . ?
H33A C33 H33B 109.5 . . ?
H33A C33 H33C 109.5 . . ?
H33B C33 H33C 109.5 . . ?
C26 C27 H27 118.7 . . ?
C28 C27 C26 122.53(10) . . ?
C28 C27 H27 118.7 . . ?
C15 C14 H14 120.0 . . ?
C13 C14 C15 120.00(11) . . ?
C13 C14 H14 120.0 . . ?
C17 C18 H18 118.9 . . ?
C17 C18 C19 122.19(11) . . ?
C19 C18 H18 118.9 . . ?
C4 C5 H5 120.0 . . ?
C6 C5 C4 120.06(12) . . ?
C6 C5 H5 120.0 . . ?
C34 C35 H35 121.3 . . ?
C34 C35 C36 117.45(12) . . ?
C36 C35 H35 121.3 . . ?
C16 C21 C20 117.60(11) . . ?
C16 C21 C24 123.30(11) . . ?
C20 C21 C24 119.07(10) . . ?
C38 C37 H37 119.4 . . ?
C36 C37 C38 121.14(12) . . ?
C36 C37 H37 119.4 . . ?
C18 C19 C23 120.24(12) . . ?
C20 C19 C18 117.99(11) . . ?
C20 C19 C23 121.74(12) . . ?
C4 C9 H9 119.6 . . ?
C8 C9 C4 120.85(11) . . ?
C8 C9 H9 119.6 . . ?
C14 C13 H13 120.2 . . ?
C14 C13 C12 119.70(11) . . ?
C12 C13 H13 120.2 . . ?
C21 C20 H20 118.8 . . ?
C19 C20 C21 122.49(11) . . ?
C19 C20 H20 118.8 . . ?
C17 C22 H22A 109.5 . . ?
C17 C22 H22B 109.5 . . ?
C17 C22 H22C 109.5 . . ?
H22A C22 H22B 109.5 . . ?
H22A C22 H22C 109.5 . . ?
H22B C22 H22C 109.5 . . ?
C11 C12 C13 120.61(11) . . ?
C11 C12 H12 119.7 . . ?
C13 C12 H12 119.7 . . ?
C5 C6 H6 119.7 . . ?
C7 C6 C5 120.63(11) . . ?
C7 C6 H6 119.7 . . ?
C26 C31 H31A 109.5 . . ?
C26 C31 H31B 109.5 . . ?
C26 C31 H31C 109.5 . . ?
H31A C31 H31B 109.5 . . ?
H31A C31 H31C 109.5 . . ?
H31B C31 H31C 109.5 . . ?
C35 C36 H36 119.5 . . ?
C37 C36 C35 121.05(12) . . ?
C37 C36 H36 119.5 . . ?
C28 C32 H32A 109.5 . . ?
C28 C32 H32B 109.5 . . ?
C28 C32 H32C 109.5 . . ?
H32A C32 H32B 109.5 . . ?
H32A C32 H32C 109.5 . . ?
H32B C32 H32C 109.5 . . ?
C9 C8 H8 120.0 . . ?
C7 C8 C9 119.92(12) . . ?
C7 C8 H8 120.0 . . ?
C21 C24 H24A 109.5 . . ?
C21 C24 H24B 109.5 . . ?
C21 C24 H24C 109.5 . . ?
H24A C24 H24B 109.5 . . ?
H24A C24 H24C 109.5 . . ?
H24B C24 H24C 109.5 . . ?
C6 C7 H7 120.1 . . ?
C8 C7 C6 119.80(11) . . ?
C8 C7 H7 120.1 . . ?
C19 C23 H23A 109.5 . . ?
C19 C23 H23B 109.5 . . ?
C19 C23 H23C 109.5 . . ?
H23A C23 H23B 109.5 . . ?
H23A C23 H23C 109.5 . . ?
H23B C23 H23C 109.5 . . ?
O2 B1 N1 111.38(9) . . ?
O2 B1 N2 109.45(9) . . ?
O1 B1 O2 105.07(9) . . ?
O1 B1 N1 110.16(9) . . ?
O1 B1 N2 111.94(9) . . ?
N1 B1 N2 108.83(9) . . ?

loop_
_geom_bond_atom_site_label_1
_geom_bond_atom_site_label_2
_geom_bond_distance
_geom_bond_site_symmetry_2
_geom_bond_publ_flag
O2 C39 1.3660(13) . ?
O2 B1 1.4784(15) . ?
O1 C34 1.3600(13) . ?
O1 B1 1.4767(14) . ?
N1 C16 1.4512(14) . ?
N1 C1 1.3377(14) . ?
N1 B1 1.5514(15) . ?
N2 C3 1.3369(14) . ?
N2 C25 1.4564(13) . ?
N2 B1 1.5550(15) . ?
C3 C10 1.4925(15) . ?
C3 C2 1.3945(15) . ?
C39 C34 1.3920(16) . ?
C39 C38 1.3725(16) . ?
C16 C17 1.4009(15) . ?
C16 C21 1.3969(15) . ?
C25 C30 1.4054(15) . ?
C25 C26 1.3931(15) . ?
C30 C29 1.3845(15) . ?
C30 C33 1.5064(16) . ?
C1 C4 1.4946(15) . ?
C1 C2 1.3905(16) . ?
C10 C15 1.3948(16) . ?
C10 C11 1.3947(16) . ?
C34 C35 1.3713(15) . ?
C17 C18 1.3873(16) . ?
C17 C22 1.5023(16) . ?
C4 C5 1.3955(16) . ?
C4 C9 1.3911(16) . ?
C2 H2 0.9500 . ?
C38 H38 0.9500 . ?
C38 C37 1.4044(16) . ?
C26 C27 1.3955(16) . ?
C26 C31 1.5081(16) . ?
C15 H15 0.9500 . ?
C15 C14 1.3850(17) . ?
C29 H29 0.9500 . ?
C29 C28 1.3949(16) . ?
C28 C27 1.3818(16) . ?
C28 C32 1.5106(16) . ?
C11 H11 0.9500 . ?
C11 C12 1.3821(16) . ?
C33 H33A 0.9800 . ?
C33 H33B 0.9800 . ?
C33 H33C 0.9800 . ?
C27 H27 0.9500 . ?
C14 H14 0.9500 . ?
C14 C13 1.3784(18) . ?
C18 H18 0.9500 . ?
C18 C19 1.3891(17) . ?
C5 H5 0.9500 . ?
C5 C6 1.3864(16) . ?
C35 H35 0.9500 . ?
C35 C36 1.3966(18) . ?
C21 C20 1.3980(17) . ?
C21 C24 1.5083(17) . ?
C37 H37 0.9500 . ?
C37 C36 1.3781(18) . ?
C19 C20 1.3832(18) . ?
C19 C23 1.5088(17) . ?
C9 H9 0.9500 . ?
C9 C8 1.3878(16) . ?
C13 H13 0.9500 . ?
C13 C12 1.3854(17) . ?
C20 H20 0.9500 . ?
C22 H22A 0.9800 . ?
C22 H22B 0.9800 . ?
C22 H22C 0.9800 . ?
C12 H12 0.9500 . ?
C6 H6 0.9500 . ?
C6 C7 1.3815(19) . ?
C31 H31A 0.9800 . ?
C31 H31B 0.9800 . ?
C31 H31C 0.9800 . ?
C36 H36 0.9500 . ?
C32 H32A 0.9800 . ?
C32 H32B 0.9800 . ?
C32 H32C 0.9800 . ?
C8 H8 0.9500 . ?
C8 C7 1.3797(18) . ?
C24 H24A 0.9800 . ?
C24 H24B 0.9800 . ?
C24 H24C 0.9800 . ?
C7 H7 0.9500 . ?
C23 H23A 0.9800 . ?
C23 H23B 0.9800 . ?
C23 H23C 0.9800 . ?

loop_
_geom_torsion_atom_site_label_1
_geom_torsion_atom_site_label_2
_geom_torsion_atom_site_label_3
_geom_torsion_atom_site_label_4
_geom_torsion
_geom_torsion_site_symmetry_1
_geom_torsion_site_symmetry_2
_geom_torsion_site_symmetry_3
_geom_torsion_site_symmetry_4
_geom_torsion_publ_flag
O2 C39 C34 O1 -2.60(12) . . . . ?
O2 C39 C34 C35 176.92(9) . . . . ?
O2 C39 C38 C37 -179.24(10) . . . . ?
O1 C34 C35 C36 -177.32(10) . . . . ?
N1 C16 C17 C18 179.82(9) . . . . ?
N1 C16 C17 C22 -1.79(15) . . . . ?
N1 C16 C21 C20 179.47(10) . . . . ?
N1 C16 C21 C24 1.59(16) . . . . ?
N1 C1 C4 C5 55.91(15) . . . . ?
N1 C1 C4 C9 -126.28(12) . . . . ?
N1 C1 C2 C3 5.97(16) . . . . ?
N2 C3 C10 C15 136.29(11) . . . . ?
N2 C3 C10 C11 -45.35(16) . . . . ?
N2 C3 C2 C1 -5.73(17) . . . . ?
N2 C25 C30 C29 -178.91(10) . . . . ?
N2 C25 C30 C33 0.14(16) . . . . ?
N2 C25 C26 C27 177.67(10) . . . . ?
N2 C25 C26 C31 -5.56(17) . . . . ?
C3 N2 C25 C30 -75.89(13) . . . . ?
C3 N2 C25 C26 107.06(13) . . . . ?
C3 N2 B1 O2 127.73(10) . . . . ?
C3 N2 B1 O1 -116.20(11) . . . . ?
C3 N2 B1 N1 5.80(14) . . . . ?
C3 C10 C15 C14 179.88(10) . . . . ?
C3 C10 C11 C12 -179.02(10) . . . . ?
C39 O2 B1 O1 -3.38(10) . . . . ?
C39 O2 B1 N1 -122.64(9) . . . . ?
C39 O2 B1 N2 116.98(9) . . . . ?
C39 C34 C35 C36 3.25(17) . . . . ?
C39 C38 C37 C36 1.06(17) . . . . ?
C16 N1 C1 C4 -0.06(15) . . . . ?
C16 N1 C1 C2 -177.11(10) . . . . ?
C16 N1 B1 O2 51.22(12) . . . . ?
C16 N1 B1 O1 -64.96(12) . . . . ?
C16 N1 B1 N2 171.97(8) . . . . ?
C16 C17 C18 C19 0.62(17) . . . . ?
C16 C21 C20 C19 0.89(17) . . . . ?
C25 N2 C3 C10 -8.40(15) . . . . ?
C25 N2 C3 C2 168.86(9) . . . . ?
C25 N2 B1 O2 -42.51(11) . . . . ?
C25 N2 B1 O1 73.56(11) . . . . ?
C25 N2 B1 N1 -164.44(8) . . . . ?
C25 C30 C29 C28 1.35(17) . . . . ?
C25 C26 C27 C28 1.05(18) . . . . ?
C30 C25 C26 C27 0.73(17) . . . . ?
C30 C25 C26 C31 177.50(11) . . . . ?
C30 C29 C28 C27 0.33(18) . . . . ?
C30 C29 C28 C32 -179.35(11) . . . . ?
C1 N1 C16 C17 83.45(13) . . . . ?
C1 N1 C16 C21 -97.91(12) . . . . ?
C1 N1 B1 O2 -126.31(11) . . . . ?
C1 N1 B1 O1 117.50(11) . . . . ?
C1 N1 B1 N2 -5.57(14) . . . . ?
C1 C4 C5 C6 179.44(11) . . . . ?
C1 C4 C9 C8 -179.69(11) . . . . ?
C10 C3 C2 C1 171.65(10) . . . . ?
C10 C15 C14 C13 -0.83(17) . . . . ?
C10 C11 C12 C13 -0.71(17) . . . . ?
C34 O1 B1 O2 1.88(11) . . . . ?
C34 O1 B1 N1 121.95(9) . . . . ?
C34 O1 B1 N2 -116.82(10) . . . . ?
C34 C39 C38 C37 1.15(16) . . . . ?
C34 C35 C36 C37 -1.00(17) . . . . ?
C17 C16 C21 C20 -1.93(16) . . . . ?
C17 C16 C21 C24 -179.82(11) . . . . ?
C17 C18 C19 C20 -1.62(17) . . . . ?
C17 C18 C19 C23 176.37(11) . . . . ?
C4 C1 C2 C3 -171.21(10) . . . . ?
C4 C5 C6 C7 -0.31(19) . . . . ?
C4 C9 C8 C7 0.5(2) . . . . ?
C2 C3 C10 C15 -41.02(14) . . . . ?
C2 C3 C10 C11 137.33(11) . . . . ?
C2 C1 C4 C5 -126.97(12) . . . . ?
C2 C1 C4 C9 50.84(14) . . . . ?
C38 C39 C34 O1 177.07(9) . . . . ?
C38 C39 C34 C35 -3.41(17) . . . . ?
C38 C37 C36 C35 -1.15(18) . . . . ?
C26 C25 C30 C29 -1.89(17) . . . . ?
C26 C25 C30 C33 177.16(11) . . . . ?
C15 C10 C11 C12 -0.67(16) . . . . ?
C15 C14 C13 C12 -0.58(18) . . . . ?
C29 C28 C27 C26 -1.57(18) . . . . ?
C11 C10 C15 C14 1.44(16) . . . . ?
C33 C30 C29 C28 -177.72(11) . . . . ?
C14 C13 C12 C11 1.35(18) . . . . ?
C18 C19 C20 C21 0.84(18) . . . . ?
C5 C4 C9 C8 -1.77(18) . . . . ?
C5 C6 C7 C8 -1.0(2) . . . . ?
C21 C16 C17 C18 1.21(16) . . . . ?
C21 C16 C17 C22 179.60(10) . . . . ?
C9 C4 C5 C6 1.65(17) . . . . ?
C9 C8 C7 C6 0.8(2) . . . . ?
C22 C17 C18 C19 -177.79(10) . . . . ?
C31 C26 C27 C28 -175.86(11) . . . . ?
C32 C28 C27 C26 178.11(12) . . . . ?
C24 C21 C20 C19 178.87(11) . . . . ?
C23 C19 C20 C21 -177.13(11) . . . . ?
B1 O2 C39 C34 3.70(11) . . . . ?
B1 O2 C39 C38 -175.94(11) . . . . ?
B1 O1 C34 C39 0.30(12) . . . . ?
B1 O1 C34 C35 -179.19(11) . . . . ?
B1 N1 C16 C17 -94.16(11) . . . . ?
B1 N1 C16 C21 84.48(12) . . . . ?
B1 N1 C1 C4 177.35(9) . . . . ?
B1 N1 C1 C2 0.29(16) . . . . ?
B1 N2 C3 C10 -178.01(9) . . . . ?
B1 N2 C3 C2 -0.75(16) . . . . ?
B1 N2 C25 C30 94.65(12) . . . . ?
B1 N2 C25 C26 -82.40(12) . . . . ?
